data_2208633
loop_
_publ_author_name
'Jing, Zuo-Liang'
'Cheng, Wen-Wen'
'Chen, Xin'
'Yu Ming'

_publ_section_title
;
 2'-(1<i>H</i>-Indol-3-ylmethylene)isonicotinohydrazide ethanol solvate
;
_journal_coeditor_code IS2009
_journal_issue 4
_journal_name_full 'Acta Crystallographica Section E'
_journal_page_first o1360
_journal_page_last o1361
_journal_paper_doi 10.1107/S1600536806008361
_journal_volume 62
_journal_year 2006
_chemical_formula_iupac 'C15 H12 N4 O, C2 H6 O'
_chemical_formula_moiety 'C15 H12 N4 O, C2 H6 O'
_chemical_formula_sum 'C17 H18 N4 O2'
_chemical_formula_weight 310.35
_chemical_name_systematic
;
2'-(1H-Indol-3-ylmethylene)isonicotinohydrazide ethanol solvate
;
_space_group_IT_number 19
_symmetry_cell_setting orthorhombic
_symmetry_space_group_name_Hall 'P 2ac 2ab'
_symmetry_space_group_name_H-M 'P 21 21 21'
_atom_sites_solution_hydrogens geom
_atom_sites_solution_primary direct
_atom_sites_solution_secondary difmap
_audit_creation_method SHELXL-97
_cell_angle_alpha 90.00
_cell_angle_beta 90.00
_cell_angle_gamma 90.00
_cell_formula_units_Z 4
_cell_length_a 9.6080(14)
_cell_length_b 10.0047(15)
_cell_length_c 16.791(3)
_cell_measurement_reflns_used 4354
_cell_measurement_temperature 294(2)
_cell_measurement_theta_max 24.58
_cell_measurement_theta_min 2.37
_cell_volume 1614.0(4)
_computing_cell_refinement 'SAINT (Bruker, 1999)'
_computing_data_collection 'SMART (Bruker, 1999)'
_computing_data_reduction SAINT
_computing_molecular_graphics 'SHELXTL (Bruker, 1999)'
_computing_publication_material SHELXTL
_computing_structure_refinement 'SHELXL97 (Sheldrick, 1997)'
_computing_structure_solution 'SHELXS97 (Sheldrick, 1997)'
_diffrn_ambient_temperature 294(2)
_diffrn_measured_fraction_theta_full 1.000
_diffrn_measured_fraction_theta_max 1.000
_diffrn_measurement_device_type 'Bruker SMART CCD area-detector'
_diffrn_measurement_method '\f and \w'
_diffrn_radiation_monochromator graphite
_diffrn_radiation_source 'fine-focus sealed tube'
_diffrn_radiation_type MoK\a
_diffrn_radiation_wavelength 0.71073
_diffrn_reflns_av_R_equivalents 0.0232
_diffrn_reflns_av_sigmaI/netI 0.0156
_diffrn_reflns_limit_h_max 11
_diffrn_reflns_limit_h_min -11
_diffrn_reflns_limit_k_max 9
_diffrn_reflns_limit_k_min -11
_diffrn_reflns_limit_l_max 18
_diffrn_reflns_limit_l_min -19
_diffrn_reflns_number 8779
_diffrn_reflns_theta_full 25.03
_diffrn_reflns_theta_max 25.03
_diffrn_reflns_theta_min 2.37
_diffrn_standards_number 0
_exptl_absorpt_coefficient_mu 0.087
_exptl_absorpt_correction_T_max 0.983
_exptl_absorpt_correction_T_min 0.752
_exptl_absorpt_correction_type multi-scan
_exptl_absorpt_process_details '(SADABS; Sheldrick, 1996)'
_exptl_crystal_colour red
_exptl_crystal_density_diffrn 1.277
_exptl_crystal_density_method 'not measured'
_exptl_crystal_description block
_exptl_crystal_F_000 656
_exptl_crystal_size_max 0.38
_exptl_crystal_size_mid 0.22
_exptl_crystal_size_min 0.20
_refine_diff_density_max 0.328
_refine_diff_density_min -0.200
_refine_ls_extinction_coef 0.022(3)
_refine_ls_extinction_expression Fc^*^=kFc[1+0.001xFc^2^\l^3^/sin(2\q)]^-1/4^
_refine_ls_extinction_method SHELXL97
_refine_ls_goodness_of_fit_ref 1.063
_refine_ls_hydrogen_treatment mixed
_refine_ls_matrix_type full
_refine_ls_number_parameters 219
_refine_ls_number_reflns 1651
_refine_ls_number_restraints 0
_refine_ls_restrained_S_all 1.063
_refine_ls_R_factor_all 0.0368
_refine_ls_R_factor_gt 0.0343
_refine_ls_shift/su_max 0.001
_refine_ls_shift/su_mean 0.000
_refine_ls_structure_factor_coef Fsqd
_refine_ls_weighting_details 'calc w=1/[\s^2^(Fo^2^)+(0.0653P)^2^+0.3045P] where P=(Fo^2^+2Fc^2^)/3'
_refine_ls_weighting_scheme calc
_refine_ls_wR_factor_gt 0.0990
_refine_ls_wR_factor_ref 0.1013
_reflns_number_gt 1554
_reflns_number_total 1651
_reflns_threshold_expression I>2\s(I)
_cod_data_source_file is2009.cif
_cod_data_source_block I
_cod_depositor_comments
;
The following automatic conversions were performed:
'_symmetry_cell_setting' value 'Orthorhombic' changed to 'orthorhombic'
according to '/home/saulius/struct/CIF-dictionaries/cif_core.dic'
dictionary named 'cif_core.dic' version 2.4.1 from 2010-06-29.

Automatic conversion script
Id: cif_fix_enum 1527 2010-12-29 10:47:43Z saulius 

The following automatic conversions were performed:

'_symmetry_cell_setting' value 'Orthorhombic' changed to
'orthorhombic' according to
/home/saulius/struct/CIF-dictionaries/cif_core.dic dictionary named
'cif_core.dic' version 2.4.1 from 2010-06-29.

Automatic conversion script
Id: cif_fix_values 1715 2011-07-08 13:25:40Z adriana 
;
_cod_original_cell_volume 1614.1(4)
_cod_database_code 2208633

loop_
_symmetry_equiv_pos_as_xyz
'x, y, z'
'-x+1/2, -y, z+1/2'
'-x, y+1/2, -z+1/2'
'x+1/2, -y+1/2, -z'

loop_
_atom_site_type_symbol
_atom_site_label
_atom_site_fract_x
_atom_site_fract_y
_atom_site_fract_z
_atom_site_U_iso_or_equiv
_atom_site_adp_type
_atom_site_calc_flag
_atom_site_refinement_flags
_atom_site_occupancy
O O1 0.08941(18) -0.16799(16) 0.13853(11) 0.0471(5) Uani d . 1
N N1 0.5299(2) -0.3729(2) 0.24414(15) 0.0522(6) Uani d . 1
N N2 0.2019(2) 0.00717(18) 0.19598(12) 0.0352(4) Uani d . 1
H H2B 0.287(3) 0.032(3) 0.2147(15) 0.047(7) Uiso d . 1
N N3 0.10661(19) 0.10122(17) 0.16851(11) 0.0335(4) Uani d . 1
N N4 0.0072(2) 0.5518(2) 0.14744(13) 0.0417(5) Uani d . 1
H H4A 0.020(4) 0.629(3) 0.1495(19) 0.062(10) Uiso d . 1
C C1 0.3663(2) -0.2001(2) 0.27700(14) 0.0398(5) Uani d . 1
H H1 0.3334 -0.1393 0.3145 0.048 Uiso calc R 1
C C2 0.4767(3) -0.2844(3) 0.29491(17) 0.0493(6) Uani d . 1
H H2 0.5158 -0.2788 0.3455 0.059 Uiso calc R 1
C C3 0.4699(3) -0.3799(3) 0.17243(18) 0.0511(6) Uani d . 1
H H3 0.5059 -0.4405 0.1358 0.061 Uiso calc R 1
C C4 0.3578(2) -0.3028(2) 0.14937(15) 0.0433(6) Uani d . 1
H H4 0.3176 -0.3139 0.0994 0.052 Uiso calc R 1
C C5 0.3062(2) -0.2083(2) 0.20215(14) 0.0355(5) Uani d . 1
C C6 0.1882(2) -0.1210(2) 0.17643(13) 0.0338(5) Uani d . 1
C C7 0.1367(2) 0.2209(2) 0.18889(13) 0.0347(5) Uani d . 1
H H7 0.2120 0.2342 0.2228 0.042 Uiso calc R 1
C C8 0.0603(2) 0.3358(2) 0.16203(13) 0.0339(5) Uani d . 1
C C9 -0.0564(2) 0.3460(2) 0.10809(13) 0.0330(5) Uani d . 1
C C10 -0.1345(3) 0.2543(3) 0.06413(14) 0.0428(6) Uani d . 1
H H10 -0.1146 0.1634 0.0661 0.051 Uiso calc R 1
C C11 -0.2420(3) 0.3021(3) 0.01776(16) 0.0534(7) Uani d . 1
H H11 -0.2951 0.2422 -0.0117 0.064 Uiso calc R 1
C C12 -0.2729(3) 0.4392(3) 0.01404(16) 0.0547(7) Uani d . 1
H H12 -0.3473 0.4681 -0.0169 0.066 Uiso calc R 1
C C13 -0.1958(3) 0.5306(3) 0.05500(15) 0.0488(7) Uani d . 1
H H13 -0.2155 0.6215 0.0520 0.059 Uiso calc R 1
C C14 -0.0871(2) 0.4832(2) 0.10130(13) 0.0364(5) Uani d . 1
C C15 0.0940(3) 0.4646(2) 0.18306(14) 0.0390(5) Uani d . 1
H H15 0.1664 0.4882 0.2170 0.047 Uiso calc R 1
O O2 0.8519(3) 0.8943(3) 0.05187(17) 0.0911(9) Uani d . 1
H H2A 0.9228 0.8761 0.0768 0.137 Uiso calc R 1
C C16 0.7366(4) 0.9142(4) 0.1075(2) 0.0801(11) Uani d . 1
H H16A 0.7515 0.9937 0.1394 0.096 Uiso calc R 1
H H16B 0.7275 0.8379 0.1428 0.096 Uiso calc R 1
C C17 0.6110(4) 0.9289(5) 0.0578(3) 0.0904(12) Uani d . 1
H H17A 0.6278 0.9945 0.0172 0.136 Uiso calc R 1
H H17B 0.5344 0.9570 0.0904 0.136 Uiso calc R 1
H H17C 0.5892 0.8447 0.0333 0.136 Uiso calc R 1

loop_
_atom_site_aniso_label
_atom_site_aniso_U_11
_atom_site_aniso_U_22
_atom_site_aniso_U_33
_atom_site_aniso_U_12
_atom_site_aniso_U_13
_atom_site_aniso_U_23
O1 0.0406(9) 0.0296(8) 0.0711(11) -0.0013(7) -0.0185(9) -0.0017(8)
N1 0.0382(12) 0.0431(12) 0.0753(14) 0.0081(10) -0.0075(12) 0.0037(11)
N2 0.0301(10) 0.0269(10) 0.0485(11) 0.0011(8) -0.0066(8) 0.0008(8)
N3 0.0304(9) 0.0281(9) 0.0420(9) 0.0018(8) -0.0022(8) 0.0016(8)
N4 0.0508(12) 0.0228(10) 0.0516(11) -0.0009(9) 0.0005(10) -0.0011(9)
C1 0.0343(11) 0.0367(12) 0.0484(13) 0.0025(10) -0.0011(10) 0.0011(10)
C2 0.0422(13) 0.0474(14) 0.0583(14) 0.0056(13) -0.0110(12) 0.0052(13)
C3 0.0430(13) 0.0390(13) 0.0714(17) 0.0101(12) 0.0004(14) -0.0070(13)
C4 0.0390(12) 0.0369(12) 0.0541(13) 0.0039(11) -0.0035(11) -0.0049(11)
C5 0.0287(10) 0.0274(11) 0.0503(12) -0.0034(10) 0.0013(10) 0.0030(10)
C6 0.0313(10) 0.0289(11) 0.0413(11) -0.0013(9) -0.0024(10) 0.0007(9)
C7 0.0326(11) 0.0305(11) 0.0412(11) -0.0006(9) -0.0029(9) -0.0004(10)
C8 0.0327(11) 0.0297(11) 0.0394(11) -0.0008(9) 0.0005(9) -0.0007(9)
C9 0.0333(11) 0.0289(11) 0.0368(10) 0.0011(9) 0.0023(9) 0.0009(9)
C10 0.0479(13) 0.0345(12) 0.0460(12) -0.0028(11) -0.0046(12) -0.0011(10)
C11 0.0524(15) 0.0558(16) 0.0520(14) -0.0059(14) -0.0165(13) -0.0016(13)
C12 0.0495(15) 0.0619(17) 0.0526(14) 0.0089(14) -0.0112(13) 0.0070(14)
C13 0.0576(16) 0.0404(14) 0.0485(13) 0.0146(13) -0.0003(12) 0.0068(11)
C14 0.0408(12) 0.0296(11) 0.0387(11) 0.0034(10) 0.0039(10) 0.0004(9)
C15 0.0394(12) 0.0308(11) 0.0470(12) -0.0024(10) -0.0049(11) -0.0024(10)
O2 0.0644(15) 0.105(2) 0.1043(19) 0.0154(15) -0.0228(15) -0.0125(17)
C16 0.092(2) 0.073(2) 0.075(2) -0.021(2) -0.024(2) 0.0129(19)
C17 0.068(2) 0.097(3) 0.106(3) -0.008(2) -0.013(2) 0.013(2)

loop_
_atom_type_symbol
_atom_type_description
_atom_type_scat_dispersion_real
_atom_type_scat_dispersion_imag
_atom_type_scat_source
C C 0.0033 0.0000 'International Tables Vol C Tables 4.2.6.8 and 6.1.1.4'
H H 0.0000 0.0000 'International Tables Vol C Tables 4.2.6.8 and 6.1.1.4'
N N 0.0061 0.0000 'International Tables Vol C Tables 4.2.6.8 and 6.1.1.4'
O O 0.0106 0.0000 'International Tables Vol C Tables 4.2.6.8 and 6.1.1.4'

loop_
_geom_angle_atom_site_label_1
_geom_angle_atom_site_label_2
_geom_angle_atom_site_label_3
_geom_angle
_geom_angle_publ_flag
C2 N1 C3 116.5(2) ?
C6 N2 N3 120.33(19) yes
C6 N2 H2B 116.1(17) ?
N3 N2 H2B 121.2(18) ?
C7 N3 N2 113.29(18) yes
C7 C8 C9 130.5(2) yes
C15 N4 C14 109.56(19) yes
C15 C8 C7 123.3(2) yes
C15 N4 H4A 122(3) ?
C14 N4 H4A 128(3) ?
C5 C1 C2 118.6(2) ?
C5 C1 H1 120.7 ?
C2 C1 H1 120.7 ?
N1 C2 C1 124.0(3) ?
N1 C2 H2 118.0 ?
C1 C2 H2 118.0 ?
N1 C3 C4 124.0(2) ?
N1 C3 H3 118.0 ?
C4 C3 H3 118.0 ?
C3 C4 C5 118.7(2) ?
C3 C4 H4 120.6 ?
C5 C4 H4 120.6 ?
C1 C5 C4 118.1(2) ?
C1 C5 C6 122.9(2) no
C4 C5 C6 119.0(2) no
O1 C6 N2 124.7(2) yes
O1 C6 C5 120.6(2) yes
N2 C6 C5 114.64(19) yes
N3 C7 C8 123.3(2) ?
N3 C7 H7 118.3 ?
C8 C7 H7 118.3 ?
C15 C8 C9 106.1(2) ?
C10 C9 C14 119.0(2) ?
C10 C9 C8 134.6(2) ?
C14 C9 C8 106.37(19) ?
C11 C10 C9 118.3(2) ?
C11 C10 H10 120.9 ?
C9 C10 H10 120.9 ?
C10 C11 C12 121.5(3) ?
C10 C11 H11 119.3 ?
C12 C11 H11 119.3 ?
C13 C12 C11 121.2(3) ?
C13 C12 H12 119.4 ?
C11 C12 H12 119.4 ?
C12 C13 C14 117.6(2) ?
C12 C13 H13 121.2 ?
C14 C13 H13 121.2 ?
N4 C14 C13 129.9(2) ?
N4 C14 C9 107.62(19) ?
C13 C14 C9 122.5(2) ?
N4 C15 C8 110.3(2) ?
N4 C15 H15 124.8 ?
C8 C15 H15 124.8 ?
C16 O2 H2A 109.5 ?
O2 C16 C17 105.8(3) ?
O2 C16 H16A 110.6 ?
C17 C16 H16A 110.6 ?
O2 C16 H16B 110.6 ?
C17 C16 H16B 110.6 ?
H16A C16 H16B 108.7 ?
C16 C17 H17A 109.5 ?
C16 C17 H17B 109.5 ?
H17A C17 H17B 109.5 ?
C16 C17 H17C 109.5 ?
H17A C17 H17C 109.5 ?
H17B C17 H17C 109.5 ?

loop_
_geom_bond_atom_site_label_1
_geom_bond_atom_site_label_2
_geom_bond_distance
_geom_bond_publ_flag
O1 C6 1.236(3) yes
N1 C2 1.331(4) ?
N1 C3 1.337(4) ?
N2 C6 1.330(3) yes
N2 N3 1.392(3) yes
N2 H2B 0.91(3) ?
N3 C7 1.278(3) yes
N4 C15 1.347(3) yes
N4 C14 1.375(3) yes
N4 H4A 0.78(3) ?
C1 C5 1.385(3) no
C1 C2 1.388(4) ?
C1 H1 0.9300 ?
C2 H2 0.9300 ?
C3 C4 1.381(4) ?
C3 H3 0.9300 ?
C4 C5 1.387(3) no
C4 H4 0.9300 ?
C5 C6 1.495(3) yes
C7 C8 1.437(3) yes
C7 H7 0.9300 ?
C8 C15 1.374(3) ?
C8 C9 1.445(3) yes
C9 C10 1.396(3) ?
C9 C14 1.409(3) ?
C10 C11 1.378(4) ?
C10 H10 0.9300 ?
C11 C12 1.405(4) ?
C11 H11 0.9300 ?
C12 C13 1.363(4) ?
C12 H12 0.9300 ?
C13 C14 1.386(3) ?
C13 H13 0.9300 ?
C15 H15 0.9300 ?
O2 C16 1.462(5) ?
O2 H2A 0.8200 ?
C16 C17 1.474(5) ?
C16 H16A 0.9700 ?
C16 H16B 0.9700 ?
C17 H17A 0.9600 ?
C17 H17B 0.9600 ?
C17 H17C 0.9600 ?

loop_
_geom_hbond_atom_site_label_D
_geom_hbond_atom_site_label_H
_geom_hbond_atom_site_label_A
_geom_hbond_site_symmetry_A
_geom_hbond_distance_DH
_geom_hbond_distance_HA
_geom_hbond_distance_DA
_geom_hbond_angle_DHA
_geom_hbond_publ_flag
N2 H2B N1 3_655 0.91(3) 2.12(3) 3.015(3) 169(2) yes
N4 H4A O1 1_565 0.78(3) 2.15(3) 2.917(3) 168(3) yes
O2 H2A O1 1_665 0.82 1.96 2.778(3) 179 yes

loop_
_geom_torsion_atom_site_label_1
_geom_torsion_atom_site_label_2
_geom_torsion_atom_site_label_3
_geom_torsion_atom_site_label_4
_geom_torsion
C6 N2 N3 C7 -176.8(2)
C3 N1 C2 C1 -1.0(4)
C5 C1 C2 N1 0.6(4)
C2 N1 C3 C4 -0.5(4)
N1 C3 C4 C5 2.5(4)
C2 C1 C5 C4 1.4(3)
C2 C1 C5 C6 -179.2(2)
C3 C4 C5 C1 -2.8(3)
C3 C4 C5 C6 177.8(2)
N3 N2 C6 O1 -5.0(4)
N3 N2 C6 C5 173.37(18)
C1 C5 C6 O1 -137.5(2)
C4 C5 C6 O1 41.9(3)
C1 C5 C6 N2 44.0(3)
C4 C5 C6 N2 -136.6(2)
N2 N3 C7 C8 174.7(2)
N3 C7 C8 C15 -179.0(2)
N3 C7 C8 C9 -2.2(4)
C15 C8 C9 C10 177.2(3)
C7 C8 C9 C10 -0.1(4)
C15 C8 C9 C14 -1.0(3)
C7 C8 C9 C14 -178.3(2)
C14 C9 C10 C11 -2.1(4)
C8 C9 C10 C11 179.9(3)
C9 C10 C11 C12 0.2(4)
C10 C11 C12 C13 1.4(5)
C11 C12 C13 C14 -0.9(4)
C15 N4 C14 C13 179.2(2)
C15 N4 C14 C9 -0.5(3)
C12 C13 C14 N4 179.2(2)
C12 C13 C14 C9 -1.1(4)
C10 C9 C14 N4 -177.6(2)
C8 C9 C14 N4 0.9(3)
C10 C9 C14 C13 2.7(4)
C8 C9 C14 C13 -178.8(2)
C14 N4 C15 C8 -0.1(3)
C7 C8 C15 N4 178.2(2)
C9 C8 C15 N4 0.7(3)

loop_
_cod_related_entry_id
_cod_related_entry_database
_cod_related_entry_code
1 ChemSpider 21179527
